data_4307257
loop_
_publ_author_name
'Ramalingam Venkateswaran'
'Joel T. Mague'
'Maravanji S. Balakrishna'

_publ_section_title
;
Ruthenium(II) Complexes Containing Bis(2-(diphenylphosphino)phenyl) Ether
and Their Catalytic Activity in Hydrogenation Reactions
;
_journal_name_full 'Inorganic Chemistry'
_journal_page_first 809
_journal_page_last 817
_journal_paper_doi 10.1021/ic061782l
_journal_volume 46
_journal_year 2007
_chemical_formula_sum 'C41 H40 Cl8 O2 P2 Ru S'
_chemical_formula_weight 1043.40
_chemical_name_systematic
; 
 cis-Dichloro(dimethylsulfoxide)(bis(2-diphenylphosphino
phenyl)ether)ruthenium(II) Dichloromethane solvate
;
_space_group_IT_number 2
_symmetry_cell_setting triclinic
_symmetry_space_group_name_Hall '-P 1'
_symmetry_space_group_name_H-M 'P -1'
_atom_sites_solution_hydrogens geom
_atom_sites_solution_primary Patterson
_atom_sites_solution_secondary difmap
_audit_creation_method SHELXL-97
_cell_angle_alpha 92.377(1)
_cell_angle_beta 106.488(1)
_cell_angle_gamma 96.296(1)
_cell_formula_units_Z 2
_cell_length_a 11.4515(9)
_cell_length_b 13.868(1)
_cell_length_c 15.372(1)
_cell_measurement_reflns_used 5332
_cell_measurement_temperature 100(2)
_cell_measurement_theta_max 28.26
_cell_measurement_theta_min 2.23
_cell_volume 2320.0(3)
_computing_cell_refinement 'Bruker SMART (Bruker-AXS, 2000)'
_computing_data_collection 'Bruker SMART (Bruker-AXS, 2000)'
_computing_data_reduction 'Bruker SAINT+ (Bruker-AXS, 2004)'
_computing_molecular_graphics 'Bruker SHELXTL (Bruker-AXS, 2000a)'
_computing_publication_material 'Bruker SHELXTL (Bruker-AXS, 2000a)'
_computing_structure_refinement 'SHELXL-97 (Sheldrick, 1997)'
_computing_structure_solution 'SHELXS-97 (Sheldrick, 1997)'
_diffrn_ambient_temperature 100(2)
_diffrn_measured_fraction_theta_full 0.979
_diffrn_measured_fraction_theta_max 0.979
_diffrn_measurement_device_type 'Bruker-AXS Smart APEX CCD area detector'
_diffrn_measurement_method 'phi and omega scans'
_diffrn_radiation_monochromator graphite
_diffrn_radiation_source 'fine-focus sealed tube'
_diffrn_radiation_type MoK\a
_diffrn_radiation_wavelength 0.71073
_diffrn_reflns_av_R_equivalents 0.0283
_diffrn_reflns_av_sigmaI/netI 0.0497
_diffrn_reflns_limit_h_max 14
_diffrn_reflns_limit_h_min -14
_diffrn_reflns_limit_k_max 17
_diffrn_reflns_limit_k_min -18
_diffrn_reflns_limit_l_max 19
_diffrn_reflns_limit_l_min -19
_diffrn_reflns_number 20369
_diffrn_reflns_theta_full 27.50
_diffrn_reflns_theta_max 27.50
_diffrn_reflns_theta_min 1.39
_exptl_absorpt_coefficient_mu 0.946
_exptl_absorpt_correction_T_max 0.9214
_exptl_absorpt_correction_T_min 0.7810
_exptl_absorpt_correction_type multi-scan
_exptl_absorpt_process_details 'SADABS (Sheldrick, 2002)'
_exptl_crystal_colour 'Pale yellow'
_exptl_crystal_density_diffrn 1.494
_exptl_crystal_density_method 'not measured'
_exptl_crystal_description Plate
_exptl_crystal_F_000 1056
_exptl_crystal_size_max 0.19
_exptl_crystal_size_mid 0.12
_exptl_crystal_size_min 0.09
_refine_diff_density_max 1.359
_refine_diff_density_min -0.834
_refine_diff_density_rms 0.110
_refine_ls_extinction_method none
_refine_ls_goodness_of_fit_ref 1.032
_refine_ls_hydrogen_treatment constr
_refine_ls_matrix_type full
_refine_ls_number_parameters 498
_refine_ls_number_reflns 10418
_refine_ls_number_restraints 0
_refine_ls_restrained_S_all 1.032
_refine_ls_R_factor_all 0.0556
_refine_ls_R_factor_gt 0.0436
_refine_ls_shift/su_max 0.001
_refine_ls_shift/su_mean 0.000
_refine_ls_structure_factor_coef Fsqd
_refine_ls_weighting_details 'calc w=1/[\s^2^(Fo^2^)+(0.0664P)^2^+0.0000P] where P=(Fo^2^+2Fc^2^)/3'
_refine_ls_weighting_scheme calc
_refine_ls_wR_factor_gt 0.1093
_refine_ls_wR_factor_ref 0.1146
_reflns_number_gt 8335
_reflns_number_total 10418
_reflns_threshold_expression >2\s(I)
_cod_data_source_file ic061782lsi20060920_072633.cif
_cod_data_source_block msb185
_cod_depositor_comments
;
The following automatic conversions were performed:
'_symmetry_cell_setting' value 'Triclinic' changed to 'triclinic'
according to '/home/saulius/struct/CIF-dictionaries/cif_core.dic'
dictionary named 'cif_core.dic' version 2.4.1 from 2010-06-29.

Automatic conversion script
Id: cif_fix_enum 1527 2010-12-29 10:47:43Z saulius 
;
_cod_original_cell_volume 2320.1(3)
_cod_database_code 4307257

loop_
_symmetry_equiv_pos_as_xyz
'x, y, z'
'-x, -y, -z'

loop_
_atom_site_label
_atom_site_type_symbol
_atom_site_fract_x
_atom_site_fract_y
_atom_site_fract_z
_atom_site_U_iso_or_equiv
_atom_site_adp_type
_atom_site_occupancy
_atom_site_symmetry_multiplicity
_atom_site_calc_flag
_atom_site_refinement_flags
_atom_site_disorder_assembly
_atom_site_disorder_group
Ru Ru 0.71343(2) 0.679392(16) 0.733086(15) 0.01323(7) Uani 1 1 d . . .
Cl1 Cl 0.76336(7) 0.68260(5) 0.58956(5) 0.01864(16) Uani 1 1 d . . .
Cl2 Cl 0.83660(7) 0.54516(5) 0.75864(5) 0.01959(16) Uani 1 1 d . . .
S S 0.86532(7) 0.78713(5) 0.81069(5) 0.01621(16) Uani 1 1 d . . .
P1 P 0.63853(7) 0.63599(6) 0.85130(5) 0.01485(16) Uani 1 1 d . . .
P2 P 0.57985(7) 0.78700(5) 0.67174(5) 0.01435(16) Uani 1 1 d . . .
O1 O 0.56014(18) 0.56917(14) 0.65714(13) 0.0151(4) Uani 1 1 d . . .
O2 O 0.8379(2) 0.87621(16) 0.85377(15) 0.0213(5) Uani 1 1 d . . .
C1 C 0.7370(3) 0.6056(2) 0.9613(2) 0.0188(6) Uani 1 1 d . . .
C2 C 0.8059(3) 0.5284(3) 0.9665(2) 0.0269(7) Uani 1 1 d . . .
H2 H 0.8013 0.4905 0.9124 0.032 Uiso 1 1 calc R . .
C3 C 0.8803(3) 0.5057(3) 1.0479(2) 0.0272(7) Uani 1 1 d . . .
H3 H 0.9268 0.4528 1.0493 0.033 Uiso 1 1 calc R . .
C4 C 0.8887(3) 0.5582(3) 1.1276(2) 0.0269(7) Uani 1 1 d . . .
H4 H 0.9397 0.5415 1.1838 0.032 Uiso 1 1 calc R . .
C5 C 0.8225(4) 0.6353(3) 1.1251(2) 0.0370(9) Uani 1 1 d . . .
H5 H 0.8277 0.6721 1.1799 0.044 Uiso 1 1 calc R . .
C6 C 0.7475(3) 0.6599(3) 1.0424(2) 0.0296(8) Uani 1 1 d . . .
H6 H 0.7032 0.7141 1.0413 0.035 Uiso 1 1 calc R . .
C7 C 0.5327(3) 0.7026(2) 0.89019(19) 0.0167(6) Uani 1 1 d . . .
C8 C 0.5727(3) 0.7994(2) 0.9239(2) 0.0189(6) Uani 1 1 d . . .
H8 H 0.6477 0.8308 0.9179 0.023 Uiso 1 1 calc R . .
C9 C 0.5025(3) 0.8495(2) 0.9661(2) 0.0233(7) Uani 1 1 d . . .
H9 H 0.5309 0.9149 0.9902 0.028 Uiso 1 1 calc R . .
C10 C 0.3920(3) 0.8052(3) 0.9734(2) 0.0279(8) Uani 1 1 d . . .
H10 H 0.3442 0.8400 1.0020 0.033 Uiso 1 1 calc R . .
C11 C 0.3510(3) 0.7098(3) 0.9387(2) 0.0252(7) Uani 1 1 d . . .
H11 H 0.2745 0.6795 0.9430 0.030 Uiso 1 1 calc R . .
C12 C 0.4209(3) 0.6581(2) 0.8976(2) 0.0221(7) Uani 1 1 d . . .
H12 H 0.3926 0.5925 0.8745 0.026 Uiso 1 1 calc R . .
C13 C 0.5546(3) 0.5166(2) 0.8034(2) 0.0193(6) Uani 1 1 d . . .
C14 C 0.5269(3) 0.4431(2) 0.8562(2) 0.0247(7) Uani 1 1 d . . .
H14 H 0.5395 0.4572 0.9194 0.030 Uiso 1 1 calc R . .
C15 C 0.4810(4) 0.3493(3) 0.8174(3) 0.0321(8) Uani 1 1 d . . .
H15 H 0.4607 0.3001 0.8538 0.038 Uiso 1 1 calc R . .
C16 C 0.4651(4) 0.3276(3) 0.7261(3) 0.0327(8) Uani 1 1 d . . .
H16 H 0.4346 0.2632 0.7001 0.039 Uiso 1 1 calc R . .
C17 C 0.4933(3) 0.3993(2) 0.6716(2) 0.0259(7) Uani 1 1 d . . .
H17 H 0.4858 0.3840 0.6093 0.031 Uiso 1 1 calc R . .
C18 C 0.5325(3) 0.4937(2) 0.7110(2) 0.0190(6) Uani 1 1 d . . .
C19 C 0.4571(3) 0.6044(2) 0.5962(2) 0.0164(6) Uani 1 1 d . . .
C20 C 0.3693(3) 0.5399(2) 0.5340(2) 0.0199(6) Uani 1 1 d . . .
H20 H 0.3767 0.4723 0.5319 0.024 Uiso 1 1 calc R . .
C21 C 0.2706(3) 0.5750(2) 0.4747(2) 0.0222(7) Uani 1 1 d . . .
H21 H 0.2099 0.5312 0.4316 0.027 Uiso 1 1 calc R . .
C22 C 0.2599(3) 0.6732(2) 0.4779(2) 0.0216(7) Uani 1 1 d . . .
H22 H 0.1906 0.6965 0.4384 0.026 Uiso 1 1 calc R . .
C23 C 0.3496(3) 0.7375(2) 0.5383(2) 0.0197(6) Uani 1 1 d . . .
H23 H 0.3422 0.8050 0.5395 0.024 Uiso 1 1 calc R . .
C24 C 0.4523(3) 0.7039(2) 0.5985(2) 0.0170(6) Uani 1 1 d . . .
C25 C 0.6266(3) 0.8684(2) 0.5924(2) 0.0180(6) Uani 1 1 d . . .
C26 C 0.5720(3) 0.8567(2) 0.4983(2) 0.0233(7) Uani 1 1 d . . .
H26 H 0.5087 0.8045 0.4730 0.028 Uiso 1 1 calc R . .
C27 C 0.6093(3) 0.9204(3) 0.4413(2) 0.0273(7) Uani 1 1 d . . .
H27 H 0.5694 0.9127 0.3777 0.033 Uiso 1 1 calc R . .
C28 C 0.7039(3) 0.9948(2) 0.4762(2) 0.0295(8) Uani 1 1 d . . .
H28 H 0.7299 1.0377 0.4369 0.035 Uiso 1 1 calc R . .
C29 C 0.7602(4) 1.0064(3) 0.5687(2) 0.0300(8) Uani 1 1 d . . .
H29 H 0.8258 1.0572 0.5929 0.036 Uiso 1 1 calc R . .
C30 C 0.7221(3) 0.9446(2) 0.6264(2) 0.0240(7) Uani 1 1 d . . .
H30 H 0.7613 0.9540 0.6900 0.029 Uiso 1 1 calc R . .
C31 C 0.5053(3) 0.8700(2) 0.72862(19) 0.0161(6) Uani 1 1 d . . .
C32 C 0.3829(3) 0.8489(2) 0.7271(2) 0.0224(7) Uani 1 1 d . . .
H32 H 0.3386 0.7876 0.7010 0.027 Uiso 1 1 calc R . .
C33 C 0.3250(3) 0.9161(3) 0.7631(2) 0.0286(8) Uani 1 1 d . . .
H33 H 0.2412 0.9006 0.7607 0.034 Uiso 1 1 calc R . .
C34 C 0.3869(3) 1.0049(3) 0.8023(2) 0.0279(8) Uani 1 1 d . . .
H34 H 0.3458 1.0513 0.8253 0.033 Uiso 1 1 calc R . .
C35 C 0.5100(3) 1.0260(2) 0.8079(2) 0.0247(7) Uani 1 1 d . . .
H35 H 0.5543 1.0864 0.8366 0.030 Uiso 1 1 calc R . .
C36 C 0.5689(3) 0.9593(2) 0.7719(2) 0.0220(7) Uani 1 1 d . . .
H36 H 0.6535 0.9743 0.7767 0.026 Uiso 1 1 calc R . .
C37 C 0.9660(3) 0.8267(3) 0.7455(2) 0.0256(7) Uani 1 1 d . . .
H37A H 0.9200 0.8562 0.6916 0.038 Uiso 1 1 calc R . .
H37B H 1.0008 0.7707 0.7265 0.038 Uiso 1 1 calc R . .
H37C H 1.0325 0.8747 0.7827 0.038 Uiso 1 1 calc R . .
C38 C 0.9747(3) 0.7371(3) 0.8987(2) 0.0276(8) Uani 1 1 d . . .
H38A H 1.0419 0.7881 0.9293 0.041 Uiso 1 1 calc R . .
H38B H 1.0075 0.6846 0.8722 0.041 Uiso 1 1 calc R . .
H38C H 0.9348 0.7113 0.9429 0.041 Uiso 1 1 calc R . .
Cl5 Cl 0.93035(9) 0.55704(7) 0.37940(6) 0.0393(2) Uani 1 1 d . . .
Cl6 Cl 0.82773(8) 0.36866(7) 0.28118(7) 0.0373(2) Uani 1 1 d . . .
C40 C 0.9437(3) 0.4305(3) 0.3735(2) 0.0300(8) Uani 1 1 d . . .
H40A H 1.0251 0.4209 0.3666 0.036 Uiso 1 1 calc R . .
H40B H 0.9375 0.4033 0.4308 0.036 Uiso 1 1 calc R . .
Cl7 Cl 0.71252(11) 0.18636(7) 0.70786(7) 0.0454(3) Uani 1 1 d . . .
Cl8 Cl 0.82743(12) 0.27199(9) 0.89122(7) 0.0562(3) Uani 1 1 d . . .
C41 C 0.8046(4) 0.2870(3) 0.7754(3) 0.0465(11) Uani 1 1 d . . .
H41A H 0.8850 0.2957 0.7628 0.056 Uiso 1 1 calc R . .
H41B H 0.7648 0.3463 0.7595 0.056 Uiso 1 1 calc R . .
Cl9 Cl 0.05255(16) 0.10260(10) 0.81292(10) 0.0716(4) Uani 1 1 d . . .
Cl10 Cl 0.17948(9) -0.01077(8) 0.95783(7) 0.0433(2) Uani 1 1 d . . .
C42 C 0.0579(4) 0.0592(3) 0.9209(3) 0.0407(10) Uani 1 1 d . . .
H42A H 0.0685 0.1151 0.9659 0.049 Uiso 1 1 calc R . .
H42B H -0.0207 0.0191 0.9169 0.049 Uiso 1 1 calc R . .

loop_
_atom_site_aniso_label
_atom_site_aniso_U_11
_atom_site_aniso_U_22
_atom_site_aniso_U_33
_atom_site_aniso_U_23
_atom_site_aniso_U_13
_atom_site_aniso_U_12
Ru 0.01481(13) 0.01263(12) 0.01148(12) -0.00046(8) 0.00305(9) 0.00097(9)
Cl1 0.0229(4) 0.0185(4) 0.0154(3) -0.0011(3) 0.0078(3) 0.0014(3)
Cl2 0.0213(4) 0.0177(4) 0.0198(4) 0.0012(3) 0.0051(3) 0.0055(3)
S 0.0151(4) 0.0166(4) 0.0150(4) -0.0009(3) 0.0024(3) 0.0001(3)
P1 0.0169(4) 0.0147(4) 0.0129(4) 0.0012(3) 0.0039(3) 0.0030(3)
P2 0.0168(4) 0.0127(4) 0.0121(4) -0.0001(3) 0.0025(3) 0.0005(3)
O1 0.0171(10) 0.0129(10) 0.0130(10) 0.0001(8) 0.0016(8) -0.0009(8)
O2 0.0209(11) 0.0188(11) 0.0214(11) -0.0065(9) 0.0035(9) 0.0005(9)
C1 0.0184(15) 0.0220(16) 0.0156(15) 0.0039(12) 0.0039(12) 0.0028(12)
C2 0.0332(19) 0.0276(18) 0.0221(17) 0.0036(14) 0.0088(14) 0.0106(15)
C3 0.0284(18) 0.0290(18) 0.0270(18) 0.0102(15) 0.0081(14) 0.0117(15)
C4 0.0228(17) 0.035(2) 0.0205(17) 0.0104(14) 0.0008(13) 0.0053(14)
C5 0.045(2) 0.047(2) 0.0157(17) 0.0003(16) -0.0005(16) 0.0175(19)
C6 0.037(2) 0.034(2) 0.0176(16) 0.0010(14) 0.0029(14) 0.0175(16)
C7 0.0182(15) 0.0219(16) 0.0102(13) 0.0025(11) 0.0023(11) 0.0074(12)
C8 0.0218(16) 0.0214(16) 0.0125(14) 0.0025(12) 0.0024(12) 0.0043(12)
C9 0.0348(19) 0.0193(16) 0.0152(15) 0.0013(12) 0.0043(13) 0.0089(14)
C10 0.0317(19) 0.038(2) 0.0192(16) 0.0042(14) 0.0101(14) 0.0173(16)
C11 0.0211(17) 0.0351(19) 0.0221(17) 0.0062(14) 0.0088(13) 0.0066(14)
C12 0.0218(16) 0.0243(17) 0.0188(15) 0.0030(13) 0.0027(13) 0.0055(13)
C13 0.0211(16) 0.0159(15) 0.0215(16) 0.0031(12) 0.0069(12) 0.0020(12)
C14 0.0269(18) 0.0231(17) 0.0249(17) 0.0050(14) 0.0096(14) 0.0007(13)
C15 0.041(2) 0.0203(17) 0.036(2) 0.0077(15) 0.0143(17) -0.0023(15)
C16 0.042(2) 0.0194(17) 0.034(2) -0.0006(15) 0.0105(17) -0.0045(15)
C17 0.0346(19) 0.0171(16) 0.0253(17) -0.0023(13) 0.0096(15) -0.0003(14)
C18 0.0210(16) 0.0157(15) 0.0209(16) 0.0049(12) 0.0066(12) 0.0021(12)
C19 0.0149(14) 0.0203(15) 0.0135(14) -0.0001(11) 0.0037(11) 0.0020(12)
C20 0.0214(16) 0.0174(15) 0.0196(15) -0.0045(12) 0.0057(12) 0.0001(12)
C21 0.0147(15) 0.0247(17) 0.0221(16) -0.0047(13) 0.0010(12) -0.0053(12)
C22 0.0160(15) 0.0301(18) 0.0163(15) 0.0009(13) 0.0014(12) 0.0019(13)
C23 0.0194(16) 0.0215(16) 0.0175(15) -0.0019(12) 0.0042(12) 0.0042(12)
C24 0.0173(15) 0.0196(15) 0.0128(14) -0.0026(11) 0.0034(11) 0.0003(12)
C25 0.0228(16) 0.0179(15) 0.0158(15) 0.0046(12) 0.0081(12) 0.0049(12)
C26 0.0292(18) 0.0250(17) 0.0150(15) 0.0024(13) 0.0047(13) 0.0042(14)
C27 0.035(2) 0.0318(19) 0.0183(16) 0.0077(14) 0.0083(14) 0.0117(15)
C28 0.046(2) 0.0215(17) 0.0318(19) 0.0111(15) 0.0234(17) 0.0130(15)
C29 0.042(2) 0.0197(17) 0.0324(19) -0.0002(14) 0.0194(17) -0.0013(15)
C30 0.0331(19) 0.0172(16) 0.0218(16) -0.0025(13) 0.0100(14) -0.0004(13)
C31 0.0228(16) 0.0140(14) 0.0103(13) 0.0032(11) 0.0016(11) 0.0058(12)
C32 0.0238(17) 0.0262(17) 0.0150(15) 0.0000(13) 0.0030(12) 0.0011(13)
C33 0.0216(17) 0.044(2) 0.0222(17) 0.0025(15) 0.0082(14) 0.0075(15)
C34 0.039(2) 0.0318(19) 0.0172(16) 0.0028(14) 0.0116(15) 0.0156(16)
C35 0.040(2) 0.0177(16) 0.0184(16) -0.0012(12) 0.0125(14) 0.0037(14)
C36 0.0251(17) 0.0237(17) 0.0174(15) -0.0005(13) 0.0074(13) 0.0016(13)
C37 0.0221(17) 0.0281(18) 0.0266(18) -0.0037(14) 0.0112(14) -0.0056(14)
C38 0.0230(17) 0.0251(18) 0.0271(18) 0.0008(14) -0.0035(14) -0.0003(14)
Cl5 0.0415(5) 0.0394(5) 0.0308(5) -0.0066(4) 0.0025(4) 0.0028(4)
Cl6 0.0304(5) 0.0356(5) 0.0347(5) 0.0028(4) -0.0038(4) -0.0088(4)
C40 0.0226(18) 0.041(2) 0.0209(17) -0.0016(15) 0.0010(14) -0.0026(15)
Cl7 0.0632(7) 0.0315(5) 0.0349(5) -0.0039(4) 0.0076(5) -0.0028(5)
Cl8 0.0665(8) 0.0641(8) 0.0312(5) -0.0034(5) 0.0057(5) 0.0042(6)
C41 0.062(3) 0.034(2) 0.036(2) 0.0040(18) 0.007(2) -0.007(2)
Cl9 0.1063(12) 0.0467(7) 0.0689(9) 0.0158(6) 0.0360(8) 0.0072(7)
Cl10 0.0344(5) 0.0448(6) 0.0468(6) -0.0127(5) 0.0105(4) -0.0016(4)
C42 0.041(2) 0.037(2) 0.044(2) -0.0126(18) 0.0166(19) -0.0009(18)

loop_
_atom_type_symbol
_atom_type_description
_atom_type_scat_dispersion_real
_atom_type_scat_dispersion_imag
_atom_type_scat_source
C C 0.0033 0.0016 'International Tables Vol C Tables 4.2.6.8 and 6.1.1.4'
H H 0.0000 0.0000 'International Tables Vol C Tables 4.2.6.8 and 6.1.1.4'
O O 0.0106 0.0060 'International Tables Vol C Tables 4.2.6.8 and 6.1.1.4'
P P 0.1023 0.0942 'International Tables Vol C Tables 4.2.6.8 and 6.1.1.4'
S S 0.1246 0.1234 'International Tables Vol C Tables 4.2.6.8 and 6.1.1.4'
Cl Cl 0.1484 0.1585 'International Tables Vol C Tables 4.2.6.8 and 6.1.1.4'
Ru Ru -1.2594 0.8363 'International Tables Vol C Tables 4.2.6.8 and 6.1.1.4'

loop_
_geom_angle_atom_site_label_1
_geom_angle_atom_site_label_2
_geom_angle_atom_site_label_3
_geom_angle
_geom_angle_site_symmetry_1
_geom_angle_site_symmetry_3
_geom_angle_publ_flag
S Ru O1 178.89(6) . . ?
S Ru P2 97.12(3) . . ?
O1 Ru P2 83.52(6) . . ?
S Ru P1 97.53(3) . . ?
O1 Ru P1 81.47(6) . . ?
P2 Ru P1 99.16(3) . . ?
S Ru Cl1 96.94(3) . . ?
O1 Ru Cl1 84.01(6) . . ?
P2 Ru Cl1 84.65(3) . . ?
P1 Ru Cl1 164.45(3) . . ?
S Ru Cl2 93.65(3) . . ?
O1 Ru Cl2 85.87(6) . . ?
P2 Ru Cl2 165.23(3) . . ?
P1 Ru Cl2 89.38(3) . . ?
Cl1 Ru Cl2 84.04(3) . . ?
O2 S C38 105.62(15) . . ?
O2 S C37 106.55(15) . . ?
C38 S C37 97.64(17) . . ?
O2 S Ru 119.21(9) . . ?
C38 S Ru 113.27(12) . . ?
C37 S Ru 112.16(11) . . ?
C7 P1 C13 106.58(15) . . ?
C7 P1 C1 99.97(14) . . ?
C13 P1 C1 101.47(14) . . ?
C7 P1 Ru 123.43(10) . . ?
C13 P1 Ru 99.41(10) . . ?
C1 P1 Ru 122.99(10) . . ?
C24 P2 C31 103.90(14) . . ?
C24 P2 C25 103.81(14) . . ?
C31 P2 C25 100.15(14) . . ?
C24 P2 Ru 100.56(10) . . ?
C31 P2 Ru 129.42(9) . . ?
C25 P2 Ru 115.96(10) . . ?
C18 O1 C19 116.1(2) . . ?
C18 O1 Ru 113.28(17) . . ?
C19 O1 Ru 116.74(16) . . ?
C2 C1 C6 117.3(3) . . ?
C2 C1 P1 120.9(2) . . ?
C6 C1 P1 121.7(2) . . ?
C3 C2 C1 121.4(3) . . ?
C3 C2 H2 119.3 . . ?
C1 C2 H2 119.3 . . ?
C2 C3 C4 121.0(3) . . ?
C2 C3 H3 119.5 . . ?
C4 C3 H3 119.5 . . ?
C5 C4 C3 119.3(3) . . ?
C5 C4 H4 120.4 . . ?
C3 C4 H4 120.4 . . ?
C4 C5 C6 120.3(3) . . ?
C4 C5 H5 119.9 . . ?
C6 C5 H5 119.9 . . ?
C1 C6 C5 120.7(3) . . ?
C1 C6 H6 119.6 . . ?
C5 C6 H6 119.6 . . ?
C12 C7 C8 119.4(3) . . ?
C12 C7 P1 122.6(2) . . ?
C8 C7 P1 117.6(2) . . ?
C9 C8 C7 119.9(3) . . ?
C9 C8 H8 120.0 . . ?
C7 C8 H8 120.0 . . ?
C10 C9 C8 120.6(3) . . ?
C10 C9 H9 119.7 . . ?
C8 C9 H9 119.7 . . ?
C9 C10 C11 119.7(3) . . ?
C9 C10 H10 120.2 . . ?
C11 C10 H10 120.2 . . ?
C10 C11 C12 120.5(3) . . ?
C10 C11 H11 119.8 . . ?
C12 C11 H11 119.8 . . ?
C11 C12 C7 120.0(3) . . ?
C11 C12 H12 120.0 . . ?
C7 C12 H12 120.0 . . ?
C18 C13 C14 118.0(3) . . ?
C18 C13 P1 117.8(2) . . ?
C14 C13 P1 123.6(2) . . ?
C15 C14 C13 120.8(3) . . ?
C15 C14 H14 119.6 . . ?
C13 C14 H14 119.6 . . ?
C16 C15 C14 119.9(3) . . ?
C16 C15 H15 120.0 . . ?
C14 C15 H15 120.0 . . ?
C15 C16 C17 120.7(3) . . ?
C15 C16 H16 119.7 . . ?
C17 C16 H16 119.7 . . ?
C18 C17 C16 118.2(3) . . ?
C18 C17 H17 120.9 . . ?
C16 C17 H17 120.9 . . ?
C13 C18 C17 122.2(3) . . ?
C13 C18 O1 117.9(3) . . ?
C17 C18 O1 119.8(3) . . ?
C20 C19 C24 122.0(3) . . ?
C20 C19 O1 119.7(3) . . ?
C24 C19 O1 118.2(3) . . ?
C19 C20 C21 119.2(3) . . ?
C19 C20 H20 120.4 . . ?
C21 C20 H20 120.4 . . ?
C22 C21 C20 120.4(3) . . ?
C22 C21 H21 119.8 . . ?
C20 C21 H21 119.8 . . ?
C23 C22 C21 120.2(3) . . ?
C23 C22 H22 119.9 . . ?
C21 C22 H22 119.9 . . ?
C22 C23 C24 120.7(3) . . ?
C22 C23 H23 119.7 . . ?
C24 C23 H23 119.7 . . ?
C19 C24 C23 117.5(3) . . ?
C19 C24 P2 120.3(2) . . ?
C23 C24 P2 122.1(2) . . ?
C26 C25 C30 117.6(3) . . ?
C26 C25 P2 122.8(2) . . ?
C30 C25 P2 119.5(2) . . ?
C27 C26 C25 120.8(3) . . ?
C27 C26 H26 119.6 . . ?
C25 C26 H26 119.6 . . ?
C28 C27 C26 120.5(3) . . ?
C28 C27 H27 119.8 . . ?
C26 C27 H27 119.8 . . ?
C29 C28 C27 119.5(3) . . ?
C29 C28 H28 120.3 . . ?
C27 C28 H28 120.3 . . ?
C28 C29 C30 120.5(3) . . ?
C28 C29 H29 119.7 . . ?
C30 C29 H29 119.7 . . ?
C29 C30 C25 121.0(3) . . ?
C29 C30 H30 119.5 . . ?
C25 C30 H30 119.5 . . ?
C32 C31 C36 117.7(3) . . ?
C32 C31 P2 121.6(2) . . ?
C36 C31 P2 120.7(2) . . ?
C33 C32 C31 120.8(3) . . ?
C33 C32 H32 119.6 . . ?
C31 C32 H32 119.6 . . ?
C34 C33 C32 121.0(3) . . ?
C34 C33 H33 119.5 . . ?
C32 C33 H33 119.5 . . ?
C33 C34 C35 119.2(3) . . ?
C33 C34 H34 120.4 . . ?
C35 C34 H34 120.4 . . ?
C34 C35 C36 120.3(3) . . ?
C34 C35 H35 119.9 . . ?
C36 C35 H35 119.9 . . ?
C35 C36 C31 120.9(3) . . ?
C35 C36 H36 119.5 . . ?
C31 C36 H36 119.5 . . ?
S C37 H37A 109.5 . . ?
S C37 H37B 109.5 . . ?
H37A C37 H37B 109.5 . . ?
S C37 H37C 109.5 . . ?
H37A C37 H37C 109.5 . . ?
H37B C37 H37C 109.5 . . ?
S C38 H38A 109.5 . . ?
S C38 H38B 109.5 . . ?
H38A C38 H38B 109.5 . . ?
S C38 H38C 109.5 . . ?
H38A C38 H38C 109.5 . . ?
H38B C38 H38C 109.5 . . ?
Cl6 C40 Cl5 110.8(2) . . ?
Cl6 C40 H40A 109.5 . . ?
Cl5 C40 H40A 109.5 . . ?
Cl6 C40 H40B 109.5 . . ?
Cl5 C40 H40B 109.5 . . ?
H40A C40 H40B 108.1 . . ?
Cl8 C41 Cl7 111.3(2) . . ?
Cl8 C41 H41A 109.4 . . ?
Cl7 C41 H41A 109.4 . . ?
Cl8 C41 H41B 109.4 . . ?
Cl7 C41 H41B 109.4 . . ?
H41A C41 H41B 108.0 . . ?
Cl10 C42 Cl9 111.1(2) . . ?
Cl10 C42 H42A 109.4 . . ?
Cl9 C42 H42A 109.4 . . ?
Cl10 C42 H42B 109.4 . . ?
Cl9 C42 H42B 109.4 . . ?
H42A C42 H42B 108.0 . . ?

loop_
_geom_bond_atom_site_label_1
_geom_bond_atom_site_label_2
_geom_bond_distance
_geom_bond_site_symmetry_2
_geom_bond_publ_flag
Ru S 2.1876(8) . ?
Ru O1 2.209(2) . ?
Ru P2 2.2924(8) . ?
Ru P1 2.2940(8) . ?
Ru Cl1 2.4323(8) . ?
Ru Cl2 2.4355(8) . ?
S O2 1.483(2) . ?
S C38 1.785(3) . ?
S C37 1.788(3) . ?
P1 C7 1.814(3) . ?
P1 C13 1.832(3) . ?
P1 C1 1.841(3) . ?
P2 C24 1.822(3) . ?
P2 C31 1.837(3) . ?
P2 C25 1.843(3) . ?
O1 C18 1.424(3) . ?
O1 C19 1.430(3) . ?
C1 C2 1.391(4) . ?
C1 C6 1.396(5) . ?
C2 C3 1.371(5) . ?
C2 H2 0.9500 . ?
C3 C4 1.372(5) . ?
C3 H3 0.9500 . ?
C4 C5 1.372(5) . ?
C4 H4 0.9500 . ?
C5 C6 1.396(5) . ?
C5 H5 0.9500 . ?
C6 H6 0.9500 . ?
C7 C12 1.396(5) . ?
C7 C8 1.397(4) . ?
C8 C9 1.390(4) . ?
C8 H8 0.9500 . ?
C9 C10 1.382(5) . ?
C9 H9 0.9500 . ?
C10 C11 1.386(5) . ?
C10 H10 0.9500 . ?
C11 C12 1.388(5) . ?
C11 H11 0.9500 . ?
C12 H12 0.9500 . ?
C13 C18 1.388(4) . ?
C13 C14 1.394(4) . ?
C14 C15 1.390(5) . ?
C14 H14 0.9500 . ?
C15 C16 1.378(5) . ?
C15 H15 0.9500 . ?
C16 C17 1.395(5) . ?
C16 H16 0.9500 . ?
C17 C18 1.390(4) . ?
C17 H17 0.9500 . ?
C19 C20 1.382(4) . ?
C19 C24 1.386(4) . ?
C20 C21 1.385(4) . ?
C20 H20 0.9500 . ?
C21 C22 1.381(5) . ?
C21 H21 0.9500 . ?
C22 C23 1.379(4) . ?
C22 H22 0.9500 . ?
C23 C24 1.413(4) . ?
C23 H23 0.9500 . ?
C25 C26 1.399(4) . ?
C25 C30 1.401(4) . ?
C26 C27 1.387(4) . ?
C26 H26 0.9500 . ?
C27 C28 1.381(5) . ?
C27 H27 0.9500 . ?
C28 C29 1.378(5) . ?
C28 H28 0.9500 . ?
C29 C30 1.383(5) . ?
C29 H29 0.9500 . ?
C30 H30 0.9500 . ?
C31 C32 1.394(4) . ?
C31 C36 1.401(4) . ?
C32 C33 1.385(5) . ?
C32 H32 0.9500 . ?
C33 C34 1.373(5) . ?
C33 H33 0.9500 . ?
C34 C35 1.385(5) . ?
C34 H34 0.9500 . ?
C35 C36 1.387(4) . ?
C35 H35 0.9500 . ?
C36 H36 0.9500 . ?
C37 H37A 0.9800 . ?
C37 H37B 0.9800 . ?
C37 H37C 0.9800 . ?
C38 H38A 0.9800 . ?
C38 H38B 0.9800 . ?
C38 H38C 0.9800 . ?
Cl5 C40 1.779(4) . ?
Cl6 C40 1.759(3) . ?
C40 H40A 0.9900 . ?
C40 H40B 0.9900 . ?
Cl7 C41 1.753(4) . ?
Cl8 C41 1.749(4) . ?
C41 H41A 0.9900 . ?
C41 H41B 0.9900 . ?
Cl9 C42 1.776(5) . ?
Cl10 C42 1.760(4) . ?
C42 H42A 0.9900 . ?
C42 H42B 0.9900 . ?
